data_2106589
loop_
_publ_author_name
'Shoemaker, C.B.'
'Shoemaker, D.P.'

_publ_section_title
;
 Crystal structure of Mn5 Si2 and the d phase (V-Fe-Si)*
;
_journal_name_full 'Acta Crystallographica B (24,1968-38,1982)'
_journal_page_first 2306
_journal_page_last 2313
_journal_volume 32
_journal_year 1976
_chemical_formula_sum 'Mn5 Si2'
_space_group_IT_number 92
_symmetry_space_group_name_Hall 'P 4abw 2nw'
_symmetry_space_group_name_H-M 'P 41 21 2'
_cell_angle_alpha 90
_cell_angle_beta 90
_cell_angle_gamma 90
_cell_formula_units_Z 8
_cell_length_a 8.9097
_cell_length_b 8.9097
_cell_length_c 8.7153
_cell_volume 691.845
_citation_journal_id_ASTM ACBCAR
_cod_data_source_file Shoemaker_ACBCAR_1976_113.cif
_cod_data_source_block Mn5Si2
_cod_original_cell_volume 691.8445
_cod_database_code 2106589

loop_
_symmetry_equiv_pos_as_xyz
x,y,z
-y+1/2,x+1/2,z+1/4
-x,-y,z+1/2
y+1/2,-x+1/2,z+3/4
x+1/2,-y+1/2,-z+3/4
y,x,-z
-x+1/2,y+1/2,-z+1/4
-y,-x,-z+1/2

loop_
_atom_site_label
_atom_site_type_symbol
_atom_site_fract_x
_atom_site_fract_y
_atom_site_fract_z
_atom_site_occupancy
_atom_site_U_iso_or_equiv
Mn5 Mn 0.36946 0.45348 0.2138 1 0.0
Mn4 Mn 0.45162 0.45162 0.5 1 0.0
Mn2 Mn 0.17466 0.22408 0.15031 1 0.0
Si1 Si 0.46925 0.26766 0.04582 1 0.0
Mn6 Mn 0.39882 0.01027 0.0758 1 0.0
Mn3 Mn 0.13799 0.13799 0.5 1 0.0
Si2 Si 0.38473 0.19232 0.60242 1 0.0
Mn1 Mn 0.42038 0.18554 0.32968 1 0.0
